data_7127435
loop_
_publ_author_name
'Ahmed, Manan'
'Xie, Zixi'
'Thoonen, Shannon'
'Hua, Carol'
'Kepert, Cameron J.'
'Price, Jason R.'
'Neville, Suzanne M.'

_publ_section_title
;
 A new spin crossover Fe<sup>II</sup> coordination environment in a
 two-fold interpenetrated 3-D Hofmann-type framework material.
;
_journal_issue 1
_journal_name_full 'Chemical communications (Cambridge, England)'
_journal_page_first 85
_journal_page_last 88
_journal_paper_doi 10.1039/d0cc07326a
_journal_volume 57
_journal_year 2021
_chemical_formula_moiety 'C28 H18 Au2 Fe N10 O3, C3 H7 N O, 2(O)'
_chemical_formula_sum 'C31 H25 Au2 Fe N11 O6'
_chemical_formula_weight 1097.40
_space_group_crystal_system orthorhombic
_space_group_IT_number 20
_space_group_name_Hall 'C 2c 2'
_space_group_name_H-M_alt 'C 2 2 21'
_atom_sites_solution_hydrogens geom
_atom_sites_solution_primary dual
_audit_creation_date 2020-10-15
_audit_creation_method
;

Olex2 1.3

(compiled 2020.07.31 svn.rc2a77460 for OlexSys, GUI svn.r6145)

;
_audit_update_record
;
2020-11-06 deposited with the CCDC.	2020-11-23 downloaded from the CCDC.
;
_cell_angle_alpha 90
_cell_angle_beta 90
_cell_angle_gamma 90
_cell_formula_units_Z 8
_cell_length_a 10.095(2)
_cell_length_b 30.238(6)
_cell_length_c 33.510(7)
_cell_measurement_temperature 100
_cell_volume 10229(4)
_computing_cell_refinement 'XDS (Kabsch, 1993)'
_computing_data_collection 'BluIce (McPhillips, 2002)'
_computing_data_reduction 'XDS (Kabsch, 1993)'
_computing_molecular_graphics 'Olex2 1.3 (Dolomanov et al., 2009)'
_computing_publication_material 'Olex2 1.3 (Dolomanov et al., 2009)'
_computing_structure_refinement 'SHELXL 2018/3 (Sheldrick, 2015)'
_computing_structure_solution 'SHELXT 2018/2 (Sheldrick, 2018)'
_diffrn_ambient_temperature 100
_diffrn_measured_fraction_theta_full 0.970
_diffrn_measured_fraction_theta_max 0.822
_diffrn_measurement_device_type 'ADSC Quantum 210r'
_diffrn_measurement_method 'Phi scans'
_diffrn_radiation_type Synchrotron
_diffrn_radiation_wavelength 0.71073
_diffrn_reflns_av_R_equivalents 0.0289
_diffrn_reflns_av_unetI/netI 0.0167
_diffrn_reflns_Laue_measured_fraction_full 0.970
_diffrn_reflns_Laue_measured_fraction_max 0.822
_diffrn_reflns_limit_h_max 13
_diffrn_reflns_limit_h_min -13
_diffrn_reflns_limit_k_max 40
_diffrn_reflns_limit_k_min -40
_diffrn_reflns_limit_l_max 41
_diffrn_reflns_limit_l_min -41
_diffrn_reflns_number 93258
_diffrn_reflns_point_group_measured_fraction_full 0.974
_diffrn_reflns_point_group_measured_fraction_max 0.823
_diffrn_reflns_theta_full 25.242
_diffrn_reflns_theta_max 32.208
_diffrn_reflns_theta_min 2.127
_diffrn_source 'MX2 Beamline Australian Synchrotron'
_diffrn_standards_number 0
_exptl_absorpt_coefficient_mu 6.043
_exptl_absorpt_correction_type multi-scan
_exptl_absorpt_process_details 'XDS (Kabsch, 1993)'
_exptl_crystal_colour yellow
_exptl_crystal_colour_primary yellow
_exptl_crystal_density_diffrn 1.425
_exptl_crystal_description block
_exptl_crystal_F_000 4160
_exptl_crystal_size_max 0.1
_exptl_crystal_size_mid 0.1
_exptl_crystal_size_min 0.01
_refine_diff_density_max 2.533
_refine_diff_density_min -2.973
_refine_diff_density_rms 0.310
_refine_ls_abs_structure_details
;
 Refined as an inversion twin.
;
_refine_ls_abs_structure_Flack 0.409(10)
_refine_ls_extinction_method none
_refine_ls_goodness_of_fit_ref 1.036
_refine_ls_hydrogen_treatment constr
_refine_ls_matrix_type full
_refine_ls_number_parameters 453
_refine_ls_number_reflns 14887
_refine_ls_number_restraints 0
_refine_ls_restrained_S_all 1.036
_refine_ls_R_factor_all 0.0417
_refine_ls_R_factor_gt 0.0415
_refine_ls_shift/su_max 0.003
_refine_ls_shift/su_mean 0.000
_refine_ls_structure_factor_coef Fsqd
_refine_ls_weighting_details 'w=1/[\s^2^(Fo^2^)+(0.0930P)^2^+37.2387P] where P=(Fo^2^+2Fc^2^)/3'
_refine_ls_weighting_scheme calc
_refine_ls_wR_factor_gt 0.1216
_refine_ls_wR_factor_ref 0.1218
_reflns_Friedel_coverage 0.854
_reflns_Friedel_fraction_full 0.980
_reflns_Friedel_fraction_max 0.824
_reflns_number_gt 14792
_reflns_number_total 14887
_reflns_threshold_expression 'I > 2\s(I)'
_cod_data_source_file d0cc07326a2.cif
_cod_data_source_block ortho_100
_cod_depositor_comments 'Adding full bibliography for 7127435--7127450.cif.'
_cod_database_code 7127435
_shelx_shelxl_version_number 2018/3
_shelx_space_group_comment
;
The symmetry employed for this shelxl refinement is uniquely defined
by the following loop, which should always be used as a source of
symmetry information in preference to the above space-group names.
They are only intended as comments.
;
_shelx_estimated_absorpt_t_max 0.942
_shelx_estimated_absorpt_t_min 0.583
_olex2_refinement_description
;
1. Twinned data refinement
 Scales: 0.591(10)
 0.409(10)
2. Fixed Uiso
 At 1.2 times of:
  All C(H) groups, All N(H) groups
 At 1.5 times of:
  All C(H,H,H) groups
3.a Aromatic/amide H refined with riding coordinates:
 N5(H5), N6(H6), C6(H6A), N8(H8), C13(H13), C5(H5A), C7(H7), C28(H28),
 C21(H21), C12(H12), C8(H8A), C25(H25), C19(H19), C22(H22), C20(H20), C16(H16),
 C26(H26), C27(H27), C31(H31)
3.b Idealised Me refined as rotating group:
 C29(H29A,H29B,H29C), C30(H30A,H30B,H30C)
;
_olex2_submission_special_instructions 'No special instructions were received'

loop_
_space_group_symop_operation_xyz
'x, y, z'
'-x, -y, z+1/2'
'x, -y, -z'
'-x, y, -z+1/2'
'x+1/2, y+1/2, z'
'-x+1/2, -y+1/2, z+1/2'
'x+1/2, -y+1/2, -z'
'-x+1/2, y+1/2, -z+1/2'

loop_
_atom_site_label
_atom_site_type_symbol
_atom_site_fract_x
_atom_site_fract_y
_atom_site_fract_z
_atom_site_U_iso_or_equiv
_atom_site_adp_type
_atom_site_occupancy
_atom_site_site_symmetry_order
_atom_site_calc_flag
_atom_site_refinement_flags_posn
_atom_site_refinement_flags_adp
_atom_site_refinement_flags_occupancy
_atom_site_disorder_assembly
_atom_site_disorder_group
Au1 Au 0.74196(2) 0.71844(2) 0.57841(2) 0.02473(7) Uani 1 1 d . . . . .
Au2 Au 0.28677(3) 0.85419(2) 0.49087(2) 0.03613(9) Uani 1 1 d . . . . .
Fe1 Fe 0.24152(8) 0.71928(3) 0.57952(3) 0.01992(15) Uani 1 1 d . . . . .
N1 N 0.4332(6) 0.71364(19) 0.57883(18) 0.0248(10) Uani 1 1 d . . . . .
N3 N 1.0501(6) 0.72533(19) 0.58080(19) 0.0257(10) Uani 1 1 d . . . . .
N2 N 0.2576(6) 0.77399(18) 0.54926(18) 0.0250(10) Uani 1 1 d . . . . .
N4 N 0.2308(6) 0.68732(18) 0.52686(17) 0.0251(10) Uani 1 1 d . . . . .
O1 O 0.1278(7) 0.67366(19) 0.37852(17) 0.0346(12) Uani 1 1 d . . . . .
N9 N 0.2207(6) 0.33837(18) 0.39234(18) 0.0258(11) Uani 1 1 d . . . . .
N7 N 0.2432(6) 0.74713(17) 0.13110(16) 0.0233(10) Uani 1 1 d . . . . .
C4 C 0.9382(7) 0.7243(2) 0.5801(2) 0.0243(11) Uani 1 1 d . . . . .
O2 O 0.1447(8) 0.60321(19) 0.20541(18) 0.0363(13) Uani 1 1 d . . . . .
C3 C 0.5452(7) 0.7138(2) 0.5784(2) 0.0257(11) Uani 1 1 d . . . . .
C2 C 0.2661(8) 0.8039(2) 0.5281(2) 0.0295(13) Uani 1 1 d . . . . .
O3 O 0.3086(11) 0.4689(2) 0.2914(2) 0.056(2) Uani 1 1 d . . . . .
N5 N 0.2147(7) 0.61959(19) 0.41756(18) 0.0297(12) Uani 1 1 d . . . . .
H5 H 0.244266 0.592214 0.417825 0.036 Uiso 1 1 calc R U . . .
N6 N 0.2268(7) 0.6663(2) 0.23332(19) 0.0304(12) Uani 1 1 d . . . . .
H6 H 0.255201 0.677953 0.255795 0.036 Uiso 1 1 calc R U . . .
C6 C 0.3098(8) 0.6531(2) 0.5183(2) 0.0308(14) Uani 1 1 d . . . . .
H6A H 0.370699 0.643501 0.538125 0.037 Uiso 1 1 calc R U . . .
N8 N 0.1719(10) 0.4663(2) 0.3460(2) 0.0420(18) Uani 1 1 d . . . . .
H8 H 0.112007 0.481860 0.358933 0.050 Uiso 1 1 calc R U . . .
C13 C 0.1976(9) 0.5609(2) 0.3491(2) 0.0311(14) Uani 1 1 d . . . . .
H13 H 0.201160 0.546700 0.374388 0.037 Uiso 1 1 calc R U . . .
C5 C 0.1428(8) 0.6990(2) 0.4986(2) 0.0267(13) Uani 1 1 d . . . . .
H5A H 0.085067 0.723018 0.504200 0.032 Uiso 1 1 calc R U . . .
C7 C 0.1311(7) 0.6786(2) 0.4626(2) 0.0262(12) Uani 1 1 d . . . . .
H7 H 0.066160 0.687913 0.443836 0.031 Uiso 1 1 calc R U . . .
C28 C 0.1580(7) 0.7133(2) 0.1332(2) 0.0265(12) Uani 1 1 d . . . . .
H28 H 0.100923 0.708220 0.111166 0.032 Uiso 1 1 calc R U . . .
C18 C 0.1910(10) 0.4228(2) 0.3589(2) 0.0357(17) Uani 1 1 d . . . . .
C21 C 0.3004(8) 0.3528(2) 0.3627(2) 0.0305(14) Uani 1 1 d . . . . .
H21 H 0.368430 0.333571 0.353619 0.037 Uiso 1 1 calc R U . . .
C12 C 0.1738(8) 0.6268(2) 0.3097(2) 0.0264(12) Uani 1 1 d . . . . .
H12 H 0.159388 0.657827 0.308259 0.032 Uiso 1 1 calc R U . . .
C9 C 0.2175(8) 0.6433(2) 0.4537(2) 0.0284(13) Uani 1 1 d . . . . .
C8 C 0.3080(9) 0.6310(3) 0.4825(2) 0.0342(16) Uani 1 1 d . . . . .
H8A H 0.368269 0.607492 0.477574 0.041 Uiso 1 1 calc R U . . .
C10 C 0.1696(8) 0.6360(2) 0.3822(2) 0.0263(12) Uani 1 1 d . . . . .
C11 C 0.1801(8) 0.6062(2) 0.3468(2) 0.0260(13) Uani 1 1 d . . . . .
C24 C 0.2282(8) 0.6931(2) 0.1991(2) 0.0273(12) Uani 1 1 d . . . . .
C25 C 0.3116(8) 0.7297(2) 0.1981(2) 0.0284(13) Uani 1 1 d . . . . .
H25 H 0.363933 0.737140 0.220652 0.034 Uiso 1 1 calc R U . . .
C19 C 0.2890(11) 0.3938(3) 0.3449(3) 0.0388(18) Uani 1 1 d . . . . .
H19 H 0.346167 0.402122 0.323692 0.047 Uiso 1 1 calc R U . . .
C22 C 0.1258(8) 0.3670(2) 0.4050(2) 0.0301(14) Uani 1 1 d . . . . .
H22 H 0.068360 0.357644 0.425786 0.036 Uiso 1 1 calc R U . . .
C17 C 0.2371(13) 0.4874(2) 0.3153(2) 0.043(2) Uani 1 1 d . . . . .
C23 C 0.1845(8) 0.6235(2) 0.2342(2) 0.0288(13) Uani 1 1 d . . . . .
C15 C 0.2101(11) 0.5360(2) 0.3140(2) 0.0357(17) Uani 1 1 d . . . . .
C20 C 0.1080(9) 0.4085(2) 0.3895(3) 0.0346(15) Uani 1 1 d . . . . .
H20 H 0.040102 0.427237 0.399472 0.042 Uiso 1 1 calc R U . . .
N10 N 0.4836(12) 0.6527(5) 0.3504(3) 0.067(3) Uani 1 1 d . . . . .
C16 C 0.2083(10) 0.5567(2) 0.2768(2) 0.0359(16) Uani 1 1 d . . . . .
H16 H 0.220514 0.539834 0.253154 0.043 Uiso 1 1 calc R U . . .
C14 C 0.1886(8) 0.6024(2) 0.2743(2) 0.0288(13) Uani 1 1 d . . . . .
C26 C 0.1484(8) 0.6852(2) 0.1659(2) 0.0293(13) Uani 1 1 d . . . . .
H26 H 0.088289 0.661015 0.165648 0.035 Uiso 1 1 calc R U . . .
C27 C 0.3177(7) 0.7556(2) 0.1635(2) 0.0265(12) Uani 1 1 d . . . . .
H27 H 0.376804 0.780026 0.162839 0.032 Uiso 1 1 calc R U . . .
C29 C 0.5262(16) 0.6545(5) 0.3907(4) 0.066(3) Uani 1 1 d . . . . .
H29A H 0.483314 0.630853 0.405908 0.099 Uiso 1 1 calc R U . . .
H29B H 0.502203 0.683233 0.402121 0.099 Uiso 1 1 calc R U . . .
H29C H 0.622543 0.650741 0.391786 0.099 Uiso 1 1 calc R U . . .
C1 C 0.3106(13) 0.9066(3) 0.4562(4) 0.053(3) Uani 1 1 d . . . . .
O6 O 0.3894(14) 0.6953(6) 0.2972(3) 0.109(6) Uani 1 1 d . . . . .
N11 N 0.3286(16) 0.9371(4) 0.4367(4) 0.077(4) Uani 1 1 d . . . . .
C30 C 0.5252(19) 0.6139(7) 0.3273(7) 0.106(8) Uani 1 1 d . . . . .
H30A H 0.620898 0.609685 0.330305 0.158 Uiso 1 1 calc R U . . .
H30B H 0.503766 0.618478 0.299118 0.158 Uiso 1 1 calc R U . . .
H30C H 0.478592 0.587644 0.337185 0.158 Uiso 1 1 calc R U . . .
C31 C 0.4237(15) 0.6879(6) 0.3344(4) 0.069(4) Uani 1 1 d . . . . .
H31 H 0.402918 0.710952 0.352549 0.083 Uiso 1 1 calc R U . . .
O5 O -0.0562(12) 0.5034(4) 0.3867(4) 0.076(3) Uiso 1 1 d . . . . .
O4 O 0.3779(18) 0.5411(6) 0.4285(5) 0.110(5) Uiso 1 1 d . . . . .

loop_
_atom_site_aniso_label
_atom_site_aniso_U_11
_atom_site_aniso_U_22
_atom_site_aniso_U_33
_atom_site_aniso_U_23
_atom_site_aniso_U_13
_atom_site_aniso_U_12
Au1 0.02213(11) 0.02714(12) 0.02492(13) -0.00166(7) -0.00019(7) 0.00090(8)
Au2 0.04957(18) 0.02649(12) 0.03232(16) 0.00520(10) 0.00758(11) 0.00027(11)
Fe1 0.0212(3) 0.0196(4) 0.0189(4) -0.0012(2) -0.0009(3) 0.0000(3)
N1 0.028(2) 0.025(2) 0.021(3) -0.003(2) -0.0001(19) 0.0007(19)
N3 0.032(3) 0.024(2) 0.021(3) -0.0018(19) 0.002(2) 0.0018(19)
N2 0.026(2) 0.023(2) 0.026(3) -0.0046(17) -0.0005(19) -0.0026(19)
N4 0.029(3) 0.022(2) 0.024(3) -0.0031(17) -0.002(2) 0.002(2)
O1 0.049(3) 0.030(2) 0.025(3) -0.0011(19) -0.003(2) 0.011(2)
N9 0.031(3) 0.021(2) 0.025(3) 0.0007(17) 0.002(2) 0.000(2)
N7 0.027(3) 0.024(2) 0.019(3) 0.0019(16) -0.0006(19) 0.000(2)
C4 0.025(3) 0.026(3) 0.022(3) 0.000(2) 0.000(2) 0.000(2)
O2 0.056(4) 0.032(3) 0.021(3) -0.0016(18) -0.003(2) -0.002(2)
C3 0.028(3) 0.027(3) 0.023(3) -0.004(2) 0.001(2) 0.002(2)
C2 0.037(4) 0.027(3) 0.025(3) -0.004(2) 0.002(3) -0.002(3)
O3 0.102(7) 0.033(3) 0.035(4) 0.002(2) 0.025(4) 0.010(4)
N5 0.044(3) 0.025(2) 0.020(3) -0.0004(19) -0.004(2) 0.004(2)
N6 0.042(3) 0.029(3) 0.020(3) 0.0022(18) 0.000(2) -0.003(2)
C6 0.044(4) 0.025(3) 0.024(3) 0.002(2) -0.002(3) 0.015(3)
N8 0.067(5) 0.025(3) 0.033(4) 0.006(2) 0.011(3) 0.003(3)
C13 0.052(4) 0.020(3) 0.021(3) -0.001(2) 0.003(3) 0.003(3)
C5 0.038(3) 0.023(3) 0.019(3) -0.001(2) -0.005(2) 0.006(2)
C7 0.030(3) 0.027(3) 0.022(3) -0.001(2) -0.006(2) 0.001(2)
C28 0.028(3) 0.030(3) 0.021(3) 0.002(2) 0.000(2) -0.002(2)
C18 0.058(5) 0.022(3) 0.027(4) 0.000(2) 0.002(3) -0.001(3)
C21 0.041(4) 0.025(3) 0.024(3) 0.001(2) 0.005(3) 0.001(3)
C12 0.034(3) 0.023(3) 0.022(3) 0.003(2) 0.000(2) -0.001(2)
C9 0.040(4) 0.026(3) 0.019(3) -0.001(2) -0.003(2) 0.004(3)
C8 0.044(4) 0.032(3) 0.027(4) -0.007(2) -0.009(3) 0.015(3)
C10 0.036(3) 0.028(3) 0.015(3) 0.000(2) -0.003(2) 0.001(2)
C11 0.041(4) 0.022(3) 0.015(3) -0.0003(19) 0.000(2) -0.001(2)
C24 0.033(3) 0.026(3) 0.024(3) 0.003(2) 0.003(2) 0.000(2)
C25 0.038(4) 0.025(3) 0.022(3) 0.000(2) -0.003(2) -0.001(3)
C19 0.058(5) 0.030(3) 0.028(4) 0.004(2) 0.014(3) -0.001(3)
C22 0.038(4) 0.028(3) 0.025(3) 0.004(2) 0.005(3) 0.005(3)
C17 0.077(7) 0.023(3) 0.029(4) 0.002(2) 0.008(4) -0.003(4)
C23 0.038(4) 0.030(3) 0.019(3) 0.001(2) 0.004(2) 0.001(3)
C15 0.060(5) 0.023(3) 0.024(4) 0.000(2) 0.003(3) -0.001(3)
C20 0.048(4) 0.023(3) 0.032(4) 0.002(3) 0.006(3) 0.008(3)
N10 0.066(6) 0.085(8) 0.051(6) -0.009(5) 0.007(5) -0.034(6)
C16 0.058(5) 0.028(3) 0.021(4) -0.001(2) 0.004(3) 0.003(3)
C14 0.039(4) 0.029(3) 0.019(3) 0.003(2) 0.002(2) -0.001(3)
C26 0.033(3) 0.029(3) 0.026(4) 0.004(2) -0.002(2) -0.007(3)
C27 0.030(3) 0.027(3) 0.022(3) 0.001(2) -0.004(2) -0.001(2)
C29 0.071(8) 0.071(8) 0.057(7) -0.002(6) -0.003(6) -0.020(7)
C1 0.064(7) 0.040(4) 0.056(6) 0.011(4) 0.017(5) 0.004(4)
O6 0.099(9) 0.185(14) 0.042(6) 0.014(6) -0.016(5) -0.091(10)
N11 0.113(11) 0.051(5) 0.067(7) 0.022(5) 0.040(7) 0.020(6)
C30 0.076(11) 0.132(16) 0.109(15) -0.069(13) 0.038(10) -0.043(11)
C31 0.068(8) 0.087(10) 0.053(7) -0.004(6) 0.001(6) -0.038(7)

loop_
_atom_type_symbol
_atom_type_description
_atom_type_scat_dispersion_real
_atom_type_scat_dispersion_imag
_atom_type_scat_source
C C 0.0033 0.0016 'International Tables Vol C Tables 4.2.6.8 and 6.1.1.4'
H H 0.0000 0.0000 'International Tables Vol C Tables 4.2.6.8 and 6.1.1.4'
Au Au -2.0133 8.8022 'International Tables Vol C Tables 4.2.6.8 and 6.1.1.4'
Fe Fe 0.3463 0.8444 'International Tables Vol C Tables 4.2.6.8 and 6.1.1.4'
N N 0.0061 0.0033 'International Tables Vol C Tables 4.2.6.8 and 6.1.1.4'
O O 0.0106 0.0060 'International Tables Vol C Tables 4.2.6.8 and 6.1.1.4'

loop_
_geom_angle_atom_site_label_1
_geom_angle_atom_site_label_2
_geom_angle_atom_site_label_3
_geom_angle
_geom_angle_site_symmetry_1
_geom_angle_site_symmetry_3
_geom_angle_publ_flag
C4 Au1 Au2 86.7(2) . 7_566 ?
C4 Au1 C3 178.0(3) . . ?
C3 Au1 Au2 95.27(19) . 7_566 ?
C2 Au2 Au1 85.2(2) . 7_466 ?
C2 Au2 C1 176.8(4) . . ?
C1 Au2 Au1 98.0(4) . 7_466 ?
N1 Fe1 N2 89.2(3) . . ?
N1 Fe1 N4 90.1(3) . . ?
N1 Fe1 N9 91.9(3) . 3_566 ?
N1 Fe1 N7 88.7(3) . 6_565 ?
N3 Fe1 N1 179.3(3) 1_455 . ?
N3 Fe1 N2 90.8(3) 1_455 . ?
N3 Fe1 N4 90.6(3) 1_455 . ?
N3 Fe1 N9 88.1(3) 1_455 3_566 ?
N3 Fe1 N7 90.6(3) 1_455 6_565 ?
N2 Fe1 N4 87.5(2) . . ?
N2 Fe1 N9 176.7(2) . 3_566 ?
N2 Fe1 N7 90.7(2) . 6_565 ?
N9 Fe1 N4 89.4(2) 3_566 . ?
N9 Fe1 N7 92.5(2) 3_566 6_565 ?
N7 Fe1 N4 177.8(3) 6_565 . ?
C3 N1 Fe1 174.7(6) . . ?
C4 N3 Fe1 172.6(6) . 1_655 ?
C2 N2 Fe1 173.4(6) . . ?
C6 N4 Fe1 121.8(5) . . ?
C6 N4 C5 116.5(6) . . ?
C5 N4 Fe1 121.7(5) . . ?
C21 N9 Fe1 124.6(5) . 3_566 ?
C21 N9 C22 116.3(6) . . ?
C22 N9 Fe1 118.9(5) . 3_566 ?
C28 N7 Fe1 118.8(5) . 6_564 ?
C28 N7 C27 117.5(6) . . ?
C27 N7 Fe1 123.7(5) . 6_564 ?
N3 C4 Au1 176.4(6) . . ?
N1 C3 Au1 176.1(6) . . ?
N2 C2 Au2 177.8(7) . . ?
C9 N5 H5 117.7 . . ?
C10 N5 H5 117.7 . . ?
C10 N5 C9 124.7(6) . . ?
C24 N6 H6 117.7 . . ?
C23 N6 H6 117.7 . . ?
C23 N6 C24 124.7(6) . . ?
N4 C6 H6A 118.1 . . ?
N4 C6 C8 123.7(7) . . ?
C8 C6 H6A 118.1 . . ?
C18 N8 H8 116.6 . . ?
C17 N8 H8 116.6 . . ?
C17 N8 C18 126.9(8) . . ?
C11 C13 H13 120.1 . . ?
C11 C13 C15 119.7(7) . . ?
C15 C13 H13 120.1 . . ?
N4 C5 H5A 117.9 . . ?
N4 C5 C7 124.3(6) . . ?
C7 C5 H5A 117.9 . . ?
C5 C7 H7 120.8 . . ?
C5 C7 C9 118.4(6) . . ?
C9 C7 H7 120.8 . . ?
N7 C28 H28 118.2 . . ?
N7 C28 C26 123.7(6) . . ?
C26 C28 H28 118.2 . . ?
N8 C18 C19 125.7(8) . . ?
C20 C18 N8 115.8(8) . . ?
C20 C18 C19 118.4(7) . . ?
N9 C21 H21 118.0 . . ?
N9 C21 C19 123.9(7) . . ?
C19 C21 H21 118.0 . . ?
C11 C12 H12 119.6 . . ?
C11 C12 C14 120.9(6) . . ?
C14 C12 H12 119.6 . . ?
N5 C9 C7 123.7(6) . . ?
C8 C9 N5 118.4(6) . . ?
C8 C9 C7 117.9(6) . . ?
C6 C8 C9 119.2(7) . . ?
C6 C8 H8A 120.4 . . ?
C9 C8 H8A 120.4 . . ?
O1 C10 N5 122.8(6) . . ?
O1 C10 C11 120.6(6) . . ?
N5 C10 C11 116.5(6) . . ?
C13 C11 C12 119.9(6) . . ?
C13 C11 C10 124.3(6) . . ?
C12 C11 C10 115.8(6) . . ?
C25 C24 N6 119.0(7) . . ?
C26 C24 N6 123.2(6) . . ?
C26 C24 C25 117.8(6) . . ?
C24 C25 H25 120.3 . . ?
C24 C25 C27 119.5(7) . . ?
C27 C25 H25 120.3 . . ?
C18 C19 H19 120.8 . . ?
C21 C19 C18 118.4(7) . . ?
C21 C19 H19 120.8 . . ?
N9 C22 H22 118.0 . . ?
N9 C22 C20 123.9(7) . . ?
C20 C22 H22 118.0 . . ?
O3 C17 N8 124.2(7) . . ?
O3 C17 C15 122.8(8) . . ?
N8 C17 C15 113.0(8) . . ?
O2 C23 N6 124.5(7) . . ?
O2 C23 C14 120.7(7) . . ?
N6 C23 C14 114.8(6) . . ?
C13 C15 C17 121.2(7) . . ?
C16 C15 C13 120.6(7) . . ?
C16 C15 C17 118.0(7) . . ?
C18 C20 H20 120.5 . . ?
C22 C20 C18 118.9(7) . . ?
C22 C20 H20 120.5 . . ?
C29 N10 C30 116.6(17) . . ?
C31 N10 C29 119.2(14) . . ?
C31 N10 C30 123.7(16) . . ?
C15 C16 H16 120.1 . . ?
C15 C16 C14 119.8(7) . . ?
C14 C16 H16 120.1 . . ?
C12 C14 C23 122.2(6) . . ?
C16 C14 C12 119.1(7) . . ?
C16 C14 C23 118.7(7) . . ?
C28 C26 C24 118.9(6) . . ?
C28 C26 H26 120.5 . . ?
C24 C26 H26 120.5 . . ?
N7 C27 C25 122.5(6) . . ?
N7 C27 H27 118.7 . . ?
C25 C27 H27 118.7 . . ?
N10 C29 H29A 109.5 . . ?
N10 C29 H29B 109.5 . . ?
N10 C29 H29C 109.5 . . ?
H29A C29 H29B 109.5 . . ?
H29A C29 H29C 109.5 . . ?
H29B C29 H29C 109.5 . . ?
N11 C1 Au2 177.7(15) . . ?
N10 C30 H30A 109.5 . . ?
N10 C30 H30B 109.5 . . ?
N10 C30 H30C 109.5 . . ?
H30A C30 H30B 109.5 . . ?
H30A C30 H30C 109.5 . . ?
H30B C30 H30C 109.5 . . ?
N10 C31 H31 115.2 . . ?
O6 C31 N10 129.5(18) . . ?
O6 C31 H31 115.2 . . ?

loop_
_geom_bond_atom_site_label_1
_geom_bond_atom_site_label_2
_geom_bond_distance
_geom_bond_site_symmetry_2
_geom_bond_publ_flag
Au1 Au2 3.2277(6) 7_566 ?
Au1 C4 1.990(7) . ?
Au1 C3 1.991(7) . ?
Au2 C2 1.979(7) . ?
Au2 C1 1.980(10) . ?
Fe1 N1 1.943(6) . ?
Fe1 N3 1.942(6) 1_455 ?
Fe1 N2 1.947(6) . ?
Fe1 N4 2.015(6) . ?
Fe1 N9 1.993(6) 3_566 ?
Fe1 N7 2.011(5) 6_565 ?
N1 C3 1.131(10) . ?
N3 C4 1.130(10) . ?
N2 C2 1.151(9) . ?
N4 C6 1.338(8) . ?
N4 C5 1.345(9) . ?
O1 C10 1.221(9) . ?
N9 C21 1.350(9) . ?
N9 C22 1.358(9) . ?
N7 C28 1.338(9) . ?
N7 C27 1.345(9) . ?
O2 C23 1.212(10) . ?
O3 C17 1.216(12) . ?
N5 H5 0.8800 . ?
N5 C9 1.408(9) . ?
N5 C10 1.364(9) . ?
N6 H6 0.8800 . ?
N6 C24 1.404(9) . ?
N6 C23 1.363(9) . ?
C6 H6A 0.9500 . ?
C6 C8 1.374(10) . ?
N8 H8 0.8800 . ?
N8 C18 1.397(10) . ?
N8 C17 1.379(11) . ?
C13 H13 0.9500 . ?
C13 C11 1.383(9) . ?
C13 C15 1.403(10) . ?
C5 H5A 0.9500 . ?
C5 C7 1.362(9) . ?
C7 H7 0.9500 . ?
C7 C9 1.409(10) . ?
C28 H28 0.9500 . ?
C28 C26 1.390(10) . ?
C18 C19 1.402(13) . ?
C18 C20 1.394(12) . ?
C21 H21 0.9500 . ?
C21 C19 1.381(10) . ?
C12 H12 0.9500 . ?
C12 C11 1.394(9) . ?
C12 C14 1.405(10) . ?
C9 C8 1.380(10) . ?
C8 H8A 0.9500 . ?
C10 C11 1.492(9) . ?
C24 C25 1.393(10) . ?
C24 C26 1.393(10) . ?
C25 H25 0.9500 . ?
C25 C27 1.399(10) . ?
C19 H19 0.9500 . ?
C22 H22 0.9500 . ?
C22 C20 1.370(10) . ?
C17 C15 1.496(10) . ?
C23 C14 1.489(10) . ?
C15 C16 1.395(11) . ?
C20 H20 0.9500 . ?
N10 C29 1.417(18) . ?
N10 C30 1.46(2) . ?
N10 C31 1.34(2) . ?
C16 H16 0.9500 . ?
C16 C14 1.396(10) . ?
C26 H26 0.9500 . ?
C27 H27 0.9500 . ?
C29 H29A 0.9800 . ?
C29 H29B 0.9800 . ?
C29 H29C 0.9800 . ?
C1 N11 1.145(14) . ?
O6 C31 1.310(18) . ?
C30 H30A 0.9800 . ?
C30 H30B 0.9800 . ?
C30 H30C 0.9800 . ?
C31 H31 0.9500 . ?

loop_
_geom_torsion_atom_site_label_1
_geom_torsion_atom_site_label_2
_geom_torsion_atom_site_label_3
_geom_torsion_atom_site_label_4
_geom_torsion
_geom_torsion_site_symmetry_1
_geom_torsion_site_symmetry_2
_geom_torsion_site_symmetry_3
_geom_torsion_site_symmetry_4
_geom_torsion_publ_flag
Fe1 N4 C6 C8 -178.5(7) . . . . ?
Fe1 N4 C5 C7 -180.0(6) . . . . ?
Fe1 N9 C21 C19 -176.5(7) 3_566 . . . ?
Fe1 N9 C22 C20 175.9(7) 3_566 . . . ?
Fe1 N7 C28 C26 173.6(6) 6_564 . . . ?
Fe1 N7 C27 C25 -175.4(6) 6_564 . . . ?
N4 C6 C8 C9 -2.1(14) . . . . ?
N4 C5 C7 C9 -1.0(12) . . . . ?
O1 C10 C11 C13 -165.0(9) . . . . ?
O1 C10 C11 C12 16.2(11) . . . . ?
N9 C21 C19 C18 1.6(14) . . . . ?
N9 C22 C20 C18 0.1(14) . . . . ?
N7 C28 C26 C24 2.1(12) . . . . ?
O2 C23 C14 C12 -150.1(8) . . . . ?
O2 C23 C14 C16 30.2(12) . . . . ?
O3 C17 C15 C13 -142.9(12) . . . . ?
O3 C17 C15 C16 32.0(18) . . . . ?
N5 C9 C8 C6 -178.4(8) . . . . ?
N5 C10 C11 C13 18.1(12) . . . . ?
N5 C10 C11 C12 -160.6(7) . . . . ?
N6 C24 C25 C27 177.4(7) . . . . ?
N6 C24 C26 C28 -179.2(7) . . . . ?
N6 C23 C14 C12 29.2(11) . . . . ?
N6 C23 C14 C16 -150.5(8) . . . . ?
C6 N4 C5 C7 -0.7(11) . . . . ?
N8 C18 C19 C21 175.5(9) . . . . ?
N8 C18 C20 C22 -176.6(9) . . . . ?
N8 C17 C15 C13 37.5(15) . . . . ?
N8 C17 C15 C16 -147.5(10) . . . . ?
C13 C15 C16 C14 -2.6(16) . . . . ?
C5 N4 C6 C8 2.2(12) . . . . ?
C5 C7 C9 N5 179.7(7) . . . . ?
C5 C7 C9 C8 1.1(11) . . . . ?
C7 C9 C8 C6 0.4(12) . . . . ?
C28 N7 C27 C25 1.9(11) . . . . ?
C18 N8 C17 O3 10.5(19) . . . . ?
C18 N8 C17 C15 -169.9(10) . . . . ?
C21 N9 C22 C20 0.0(12) . . . . ?
C9 N5 C10 O1 0.7(13) . . . . ?
C9 N5 C10 C11 177.5(7) . . . . ?
C10 N5 C9 C7 26.1(13) . . . . ?
C10 N5 C9 C8 -155.2(8) . . . . ?
C11 C13 C15 C17 176.4(9) . . . . ?
C11 C13 C15 C16 1.6(15) . . . . ?
C11 C12 C14 C23 -179.0(7) . . . . ?
C11 C12 C14 C16 0.7(12) . . . . ?
C24 N6 C23 O2 1.1(13) . . . . ?
C24 N6 C23 C14 -178.2(7) . . . . ?
C24 C25 C27 N7 1.7(11) . . . . ?
C25 C24 C26 C28 1.7(11) . . . . ?
C19 C18 C20 C22 0.6(14) . . . . ?
C22 N9 C21 C19 -0.9(12) . . . . ?
C17 N8 C18 C19 6.0(17) . . . . ?
C17 N8 C18 C20 -177.0(10) . . . . ?
C17 C15 C16 C14 -177.6(10) . . . . ?
C23 N6 C24 C25 -158.6(8) . . . . ?
C23 N6 C24 C26 22.3(12) . . . . ?
C15 C13 C11 C12 0.5(13) . . . . ?
C15 C13 C11 C10 -178.1(8) . . . . ?
C15 C16 C14 C12 1.4(14) . . . . ?
C15 C16 C14 C23 -178.8(9) . . . . ?
C20 C18 C19 C21 -1.4(14) . . . . ?
C14 C12 C11 C13 -1.7(12) . . . . ?
C14 C12 C11 C10 177.1(7) . . . . ?
C26 C24 C25 C27 -3.5(11) . . . . ?
C27 N7 C28 C26 -3.9(11) . . . . ?
C29 N10 C31 O6 171.9(13) . . . . ?
C30 N10 C31 O6 1(2) . . . . ?

loop_
_twin_individual_id
_twin_individual_mass_fraction_refined
1 0.591(10)
2 0.409(10)
